data_1554312
loop_
_publ_author_name
'Li, Sujia'
'Lv, Jian'
'Luo, Sanzhong'

_publ_section_title
;
 Enantioselective indium(i)-catalyzed [4 + 2] annulation of alkoxyallenes
 and \b,\g-unsaturated \a-keto esters
;
_journal_issue 11
_journal_name_full 'Organic Chemistry Frontiers'
_journal_page_first 1787
_journal_paper_doi 10.1039/C8QO00319J
_journal_volume 5
_journal_year 2018
_chemical_absolute_configuration ad
_chemical_formula_moiety 'C16 H17 Br O4'
_chemical_formula_sum 'C16 H17 Br O4'
_chemical_formula_weight 353.20
_space_group_crystal_system monoclinic
_space_group_IT_number 4
_space_group_name_Hall 'P 2yb'
_space_group_name_H-M_alt 'P 1 21 1'
_atom_sites_solution_hydrogens geom
_atom_sites_solution_primary dual
_audit_creation_date 2018-03-01
_audit_creation_method
;
Olex2 1.2
(compiled 2017.08.10 svn.r3458 for OlexSys, GUI svn.r5381)
;
_audit_update_record
;
2018-03-01 deposited with the CCDC.
2018-04-08 downloaded from the CCDC.
;
_cell_angle_alpha 90
_cell_angle_beta 115.216(5)
_cell_angle_gamma 90
_cell_formula_units_Z 2
_cell_length_a 10.573(4)
_cell_length_b 7.311(2)
_cell_length_c 11.350(4)
_cell_measurement_reflns_used 2735
_cell_measurement_temperature 173(2)
_cell_measurement_theta_max 27.4719
_cell_measurement_theta_min 1.9833
_cell_volume 793.7(5)
_computing_cell_refinement 'CrystalClear (Rigaku Inc., 2007)'
_computing_data_collection 'CrystalClear (Rigaku Inc., 2007)'
_computing_data_reduction 'CrystalClear (Rigaku Inc., 2007)'
_computing_molecular_graphics 'Olex2 (Dolomanov et al., 2009)'
_computing_publication_material 'CIFTAB (Sheldrick, 2014)'
_computing_structure_refinement 'ShelXL (Sheldrick, 2015)'
_computing_structure_solution 'ShelXT (Sheldrick, 2015)'
_diffrn_ambient_temperature 173.15
_diffrn_measured_fraction_theta_full 0.997
_diffrn_measured_fraction_theta_max 0.996
_diffrn_measurement_device_type 'MM007-HF CCD(Saturn 724+)'
_diffrn_measurement_method '\w scans at fixed \c = 45\%'
_diffrn_radiation_monochromator Confocal
_diffrn_radiation_type MoK\a
_diffrn_radiation_wavelength 0.71073
_diffrn_reflns_av_R_equivalents 0.0504
_diffrn_reflns_av_unetI/netI 0.0500
_diffrn_reflns_Laue_measured_fraction_full 0.997
_diffrn_reflns_Laue_measured_fraction_max 0.996
_diffrn_reflns_limit_h_max 13
_diffrn_reflns_limit_h_min -13
_diffrn_reflns_limit_k_max 9
_diffrn_reflns_limit_k_min -9
_diffrn_reflns_limit_l_max 14
_diffrn_reflns_limit_l_min -14
_diffrn_reflns_number 9096
_diffrn_reflns_point_group_measured_fraction_full 0.992
_diffrn_reflns_point_group_measured_fraction_max 0.990
_diffrn_reflns_theta_full 25.242
_diffrn_reflns_theta_max 27.482
_diffrn_reflns_theta_min 1.983
_diffrn_source 'Rotating Anode'
_exptl_absorpt_coefficient_mu 2.602
_exptl_absorpt_correction_T_max 1.00000
_exptl_absorpt_correction_T_min 0.73450
_exptl_absorpt_correction_type multi-scan
_exptl_absorpt_process_details 'CrystalClear (Rigaku Inc., 2007)'
_exptl_crystal_colour colorless
_exptl_crystal_density_diffrn 1.478
_exptl_crystal_description plate
_exptl_crystal_F_000 360
_exptl_crystal_size_max 0.242
_exptl_crystal_size_mid 0.203
_exptl_crystal_size_min 0.057
_refine_diff_density_max 0.282
_refine_diff_density_min -0.249
_refine_diff_density_rms 0.055
_refine_ls_abs_structure_details
;
 Flack x determined using 1332 quotients [(I+)-(I-)]/[(I+)+(I-)]
 (Parsons, Flack and Wagner, Acta Cryst. B69 (2013) 249-259).
;
_refine_ls_abs_structure_Flack 0.016(8)
_refine_ls_extinction_method none
_refine_ls_goodness_of_fit_ref 1.076
_refine_ls_hydrogen_treatment constr
_refine_ls_matrix_type full
_refine_ls_number_parameters 192
_refine_ls_number_reflns 3605
_refine_ls_number_restraints 1
_refine_ls_restrained_S_all 1.076
_refine_ls_R_factor_all 0.0388
_refine_ls_R_factor_gt 0.0359
_refine_ls_shift/su_max 0.001
_refine_ls_shift/su_mean 0.000
_refine_ls_structure_factor_coef Fsqd
_refine_ls_weighting_details 'w=1/[\s^2^(Fo^2^)+(0.0270P)^2^+0.2297P] where P=(Fo^2^+2Fc^2^)/3'
_refine_ls_weighting_scheme calc
_refine_ls_wR_factor_gt 0.0770
_refine_ls_wR_factor_ref 0.0793
_reflns_Friedel_coverage 0.842
_reflns_Friedel_fraction_full 0.986
_reflns_Friedel_fraction_max 0.982
_reflns_number_gt 3405
_reflns_number_total 3605
_reflns_threshold_expression 'I > 2\s(I)'
_cod_data_source_file c8qo00319j2.cif
_cod_data_source_block mx6831a
_cod_database_code 1554312
_shelx_shelxl_version_number 2016/6
_shelx_space_group_comment
;
The symmetry employed for this shelxl refinement is uniquely defined
by the following loop, which should always be used as a source of
symmetry information in preference to the above space-group names.
They are only intended as comments.
;
_shelx_estimated_absorpt_t_max 0.866
_shelx_estimated_absorpt_t_min 0.572
_olex2_refinement_description
;
1. Fixed Uiso
 At 1.2 times of:
  All C(H) groups, All C(H,H) groups
 At 1.5 times of:
  All C(H,H,H) groups
2.a Ternary CH refined with riding coordinates:
 C10(H10), C7(H7)
2.b Secondary CH2 refined with riding coordinates:
 C14(H14A,H14B)
2.c Aromatic/amide H refined with riding coordinates:
 C2(H2), C3(H3), C6(H6), C5(H5), C8(H8)
2.d X=CH2 refined with riding coordinates:
 C16(H16A,H16B)
2.e Idealised Me refined as rotating group:
 C15(H15A,H15B,H15C), C13(H13A,H13B,H13C)
;
_olex2_submission_special_instructions 'No special instructions were received'

loop_
_space_group_symop_operation_xyz
'x, y, z'
'-x, y+1/2, -z'

loop_
_atom_site_label
_atom_site_type_symbol
_atom_site_fract_x
_atom_site_fract_y
_atom_site_fract_z
_atom_site_U_iso_or_equiv
_atom_site_adp_type
_atom_site_occupancy
_atom_site_site_symmetry_order
_atom_site_calc_flag
_atom_site_refinement_flags_posn
Br1 Br 0.68960(4) 0.27365(6) 0.88827(3) 0.04015(14) Uani 1 1 d .
O4 O 0.6728(2) 0.7566(5) 0.1581(2) 0.0295(6) Uani 1 1 d .
C10 C 0.7972(3) 0.7680(7) 0.2730(3) 0.0265(7) Uani 1 1 d .
H10 H 0.836699 0.894313 0.282595 0.032 Uiso 1 1 calc R
C14 C 0.6926(4) 0.7915(8) 0.0429(4) 0.0347(9) Uani 1 1 d .
H14A H 0.754808 0.697544 0.032940 0.042 Uiso 1 1 calc R
H14B H 0.736346 0.912926 0.048818 0.042 Uiso 1 1 calc R
C15 C 0.5522(4) 0.7861(9) -0.0714(4) 0.0402(9) Uani 1 1 d .
H15A H 0.563727 0.803477 -0.151948 0.060 Uiso 1 1 calc GR
H15B H 0.493193 0.883885 -0.063045 0.060 Uiso 1 1 calc GR
H15C H 0.507985 0.667422 -0.074099 0.060 Uiso 1 1 calc GR
C12 C 0.9279(4) 0.3244(6) 0.2237(4) 0.0285(10) Uani 1 1 d .
O1 O 0.8980(3) 0.6372(4) 0.2709(3) 0.0271(6) Uani 1 1 d .
O2 O 0.9102(4) 0.1612(4) 0.2217(4) 0.0404(9) Uani 1 1 d .
C2 C 0.8027(4) 0.3093(6) 0.7029(4) 0.0291(9) Uani 1 1 d .
H2 H 0.877758 0.237737 0.762442 0.035 Uiso 1 1 calc R
C7 C 0.6948(4) 0.5395(6) 0.3731(4) 0.0253(8) Uani 1 1 d .
H7 H 0.595442 0.549921 0.307116 0.030 Uiso 1 1 calc R
O3 O 1.0144(3) 0.4054(4) 0.1812(3) 0.0347(7) Uani 1 1 d .
C16 C 0.7921(5) 0.8432(6) 0.4814(4) 0.0345(10) Uani 1 1 d .
H16A H 0.837782 0.955054 0.481327 0.041 Uiso 1 1 calc R
H16B H 0.768572 0.815243 0.551357 0.041 Uiso 1 1 calc R
C3 C 0.8028(4) 0.3700(6) 0.5869(4) 0.0288(9) Uani 1 1 d .
H3 H 0.879853 0.341498 0.568036 0.035 Uiso 1 1 calc R
C1 C 0.6907(4) 0.3556(5) 0.7296(4) 0.0265(8) Uani 1 1 d .
C6 C 0.5805(4) 0.4582(6) 0.6446(4) 0.0294(9) Uani 1 1 d .
H6 H 0.504871 0.489023 0.665056 0.035 Uiso 1 1 calc R
C11 C 0.7613(4) 0.7270(5) 0.3845(4) 0.0269(9) Uani 1 1 d .
C13 C 1.0885(5) 0.2852(10) 0.1316(5) 0.0480(11) Uani 1 1 d .
H13A H 1.021353 0.220996 0.054489 0.072 Uiso 1 1 calc GR
H13B H 1.141992 0.195766 0.198697 0.072 Uiso 1 1 calc GR
H13C H 1.152409 0.357041 0.107892 0.072 Uiso 1 1 calc GR
C5 C 0.5813(4) 0.5161(6) 0.5283(4) 0.0293(9) Uani 1 1 d .
H5 H 0.505555 0.586693 0.468871 0.035 Uiso 1 1 calc R
C4 C 0.6925(4) 0.4716(5) 0.4982(4) 0.0242(8) Uani 1 1 d .
C9 C 0.8590(4) 0.4585(5) 0.2746(4) 0.0240(8) Uani 1 1 d .
C8 C 0.7667(4) 0.4072(5) 0.3192(4) 0.0266(8) Uani 1 1 d .
H8 H 0.744930 0.280876 0.317107 0.032 Uiso 1 1 calc R

loop_
_atom_site_aniso_label
_atom_site_aniso_U_11
_atom_site_aniso_U_22
_atom_site_aniso_U_33
_atom_site_aniso_U_23
_atom_site_aniso_U_13
_atom_site_aniso_U_12
Br1 0.0480(2) 0.0477(3) 0.0309(2) 0.0075(2) 0.02276(17) -0.0024(2)
O4 0.0274(12) 0.0364(16) 0.0250(12) 0.0110(15) 0.0113(10) 0.0035(15)
C10 0.0256(15) 0.0213(17) 0.0307(16) 0.002(2) 0.0103(13) 0.000(2)
C14 0.042(2) 0.036(2) 0.0307(18) 0.014(2) 0.0193(16) 0.003(2)
C15 0.048(2) 0.046(3) 0.0261(17) 0.005(3) 0.0158(17) 0.006(3)
C12 0.030(2) 0.032(3) 0.0242(19) 0.0030(16) 0.0120(17) -0.0013(16)
O1 0.0231(13) 0.0236(14) 0.0369(16) 0.0033(12) 0.0150(12) -0.0030(11)
O2 0.058(2) 0.0230(16) 0.048(2) 0.0004(14) 0.0290(18) -0.0013(15)
C2 0.0313(18) 0.029(3) 0.0272(17) 0.0057(16) 0.0123(15) 0.0055(17)
C7 0.024(2) 0.028(2) 0.0222(18) 0.0038(15) 0.0084(16) -0.0017(15)
O3 0.0393(16) 0.0308(16) 0.0437(18) -0.0005(14) 0.0269(14) -0.0015(13)
C16 0.038(2) 0.028(2) 0.036(2) 0.0006(17) 0.0144(19) -0.0046(17)
C3 0.028(2) 0.032(2) 0.029(2) 0.0026(17) 0.0147(17) 0.0047(17)
C1 0.031(2) 0.0258(19) 0.0235(19) 0.0013(15) 0.0126(16) -0.0022(16)
C6 0.028(2) 0.031(2) 0.035(2) 0.0019(18) 0.0188(17) -0.0012(17)
C11 0.0215(17) 0.029(2) 0.0269(19) 0.0052(15) 0.0066(15) 0.0000(14)
C13 0.056(3) 0.044(3) 0.061(3) -0.002(3) 0.040(2) 0.006(3)
C5 0.024(2) 0.031(2) 0.030(2) 0.0047(17) 0.0085(17) 0.0033(16)
C4 0.0220(18) 0.0244(19) 0.0254(18) 0.0031(15) 0.0094(15) -0.0009(15)
C9 0.0233(18) 0.0215(19) 0.0228(18) 0.0028(15) 0.0055(15) -0.0034(15)
C8 0.030(2) 0.0230(19) 0.0227(18) 0.0019(15) 0.0072(16) -0.0068(16)

loop_
_atom_type_symbol
_atom_type_description
_atom_type_scat_dispersion_real
_atom_type_scat_dispersion_imag
_atom_type_scat_source
C C 0.0033 0.0016 'International Tables Vol C Tables 4.2.6.8 and 6.1.1.4'
H H 0.0000 0.0000 'International Tables Vol C Tables 4.2.6.8 and 6.1.1.4'
Br Br -0.2901 2.4595 'International Tables Vol C Tables 4.2.6.8 and 6.1.1.4'
O O 0.0106 0.0060 'International Tables Vol C Tables 4.2.6.8 and 6.1.1.4'

loop_
_geom_angle_atom_site_label_1
_geom_angle_atom_site_label_2
_geom_angle_atom_site_label_3
_geom_angle
C10 O4 C14 113.2(3)
O4 C10 O1 110.6(3)
O4 C10 C11 107.3(3)
O1 C10 C11 109.7(3)
O4 C14 C15 108.0(3)
O2 C12 O3 123.7(4)
O2 C12 C9 124.4(4)
O3 C12 C9 111.9(3)
C9 O1 C10 113.4(3)
C1 C2 C3 118.3(4)
C4 C7 C11 114.0(3)
C8 C7 C11 108.5(3)
C8 C7 C4 112.4(3)
C12 O3 C13 116.0(4)
C4 C3 C2 121.3(4)
C2 C1 Br1 118.7(3)
C6 C1 Br1 119.4(3)
C6 C1 C2 121.9(4)
C1 C6 C5 119.1(4)
C10 C11 C7 112.5(4)
C16 C11 C10 121.0(4)
C16 C11 C7 126.4(4)
C6 C5 C4 120.6(4)
C3 C4 C7 120.8(3)
C3 C4 C5 118.8(4)
C5 C4 C7 120.4(3)
O1 C9 C12 114.5(3)
C8 C9 C12 121.7(4)
C8 C9 O1 123.8(4)
C9 C8 C7 123.4(4)

loop_
_geom_bond_atom_site_label_1
_geom_bond_atom_site_label_2
_geom_bond_distance
Br1 C1 1.903(4)
O4 C10 1.406(4)
O4 C14 1.432(4)
C10 O1 1.439(5)
C10 C11 1.498(5)
C14 C15 1.499(6)
C12 O2 1.206(5)
C12 O3 1.341(5)
C12 C9 1.477(6)
O1 C9 1.376(5)
C2 C3 1.390(5)
C2 C1 1.384(5)
C7 C11 1.520(5)
C7 C4 1.514(5)
C7 C8 1.511(6)
O3 C13 1.442(6)
C16 C11 1.316(6)
C3 C4 1.387(5)
C1 C6 1.376(6)
C6 C5 1.389(6)
C5 C4 1.396(5)
C9 C8 1.330(5)

loop_
_geom_torsion_atom_site_label_1
_geom_torsion_atom_site_label_2
_geom_torsion_atom_site_label_3
_geom_torsion_atom_site_label_4
_geom_torsion
Br1 C1 C6 C5 -179.4(3)
O4 C10 O1 C9 -66.6(4)
O4 C10 C11 C7 58.4(4)
O4 C10 C11 C16 -124.3(4)
C10 O4 C14 C15 -176.8(4)
C10 O1 C9 C12 158.0(3)
C10 O1 C9 C8 -21.7(5)
C14 O4 C10 O1 -59.8(5)
C14 O4 C10 C11 -179.5(4)
C12 C9 C8 C7 179.5(4)
O1 C10 C11 C7 -61.8(4)
O1 C10 C11 C16 115.5(4)
O1 C9 C8 C7 -0.8(6)
O2 C12 O3 C13 -0.2(7)
O2 C12 C9 O1 178.0(4)
O2 C12 C9 C8 -2.2(7)
C2 C3 C4 C7 179.0(4)
C2 C3 C4 C5 1.4(6)
C2 C1 C6 C5 0.4(6)
O3 C12 C9 O1 -1.1(5)
O3 C12 C9 C8 178.6(3)
C3 C2 C1 Br1 -179.9(3)
C3 C2 C1 C6 0.4(6)
C1 C2 C3 C4 -1.3(6)
C1 C6 C5 C4 -0.2(6)
C6 C5 C4 C7 -178.3(4)
C6 C5 C4 C3 -0.7(6)
C11 C10 O1 C9 51.7(4)
C11 C7 C4 C3 -89.8(5)
C11 C7 C4 C5 87.8(4)
C11 C7 C8 C9 -8.1(5)
C4 C7 C11 C10 164.4(3)
C4 C7 C11 C16 -12.7(6)
C4 C7 C8 C9 -135.1(4)
C9 C12 O3 C13 179.0(3)
C8 C7 C11 C10 38.3(4)
C8 C7 C11 C16 -138.9(4)
C8 C7 C4 C3 34.3(5)
C8 C7 C4 C5 -148.1(4)
